data_1549850
loop_
_publ_author_name
'Liu, Chong'
'Eliseeva, Svetlana V.'
'Luo, Tian-Yi'
'Muldoon, Patrick F.'
'Petoud, St\'ephane'
'Rosi, Nathaniel L.'

_publ_section_title
;
 Near infrared excitation and emission in rare earth MOFs <i>via</i>
 encapsulation of organic dyes.
;
_journal_issue 42
_journal_name_full 'Chemical science'
_journal_page_first 8099
_journal_page_last 8102
_journal_paper_doi 10.1039/c8sc03168a
_journal_volume 9
_journal_year 2018
_chemical_formula_sum 'C144 Dy12 O64'
_chemical_formula_weight 4703.44
_chemical_name_common Dy-NDC
_space_group_IT_number 225
_space_group_name_Hall '-F 4 2 3'
_space_group_name_H-M_alt 'F m -3 m'
_symmetry_cell_setting cubic
_symmetry_space_group_name_Hall '-F 4 2 3'
_symmetry_space_group_name_H-M 'F m -3 m'
_atom_sites_solution_hydrogens none
_atom_sites_solution_primary direct
_atom_sites_solution_secondary difmap
_audit_creation_method SHELXL-97
_audit_update_record
;
2018-04-28 deposited with the CCDC.
2018-08-27 downloaded from the CCDC.
;
_cell_angle_alpha 90.00
_cell_angle_beta 90.00
_cell_angle_gamma 90.00
_cell_formula_units_Z 2
_cell_length_a 24.8328(3)
_cell_length_b 24.8328(3)
_cell_length_c 24.8328(3)
_cell_measurement_reflns_used 9016
_cell_measurement_temperature 280(2)
_cell_measurement_theta_max 68.080
_cell_measurement_theta_min 3.083
_cell_volume 15313.6(3)
_computing_cell_refinement 'BRUKER APEX II'
_computing_data_collection 'BRUKER APEX II'
_computing_data_reduction 'BRUKER APEX II'
_computing_molecular_graphics SHELXTL
_computing_publication_material SHELXTL
_computing_structure_refinement 'SHELXL-97 (Sheldrick, 2008)'
_computing_structure_solution 'SHELXS-97 (Sheldrick, 2008)'
_diffrn_ambient_temperature 280(2)
_diffrn_measured_fraction_theta_full 0.991
_diffrn_measured_fraction_theta_max 0.991
_diffrn_measurement_device_type 'Bruker APEX II CCD'
_diffrn_measurement_method 'phi and omega scans'
_diffrn_radiation_monochromator graphite
_diffrn_radiation_source 'IMuS micro-focus x-ray source'
_diffrn_radiation_type CuK\a
_diffrn_radiation_wavelength 1.54178
_diffrn_reflns_av_R_equivalents 0.0671
_diffrn_reflns_av_sigmaI/netI 0.0218
_diffrn_reflns_limit_h_max 29
_diffrn_reflns_limit_h_min -27
_diffrn_reflns_limit_k_max 26
_diffrn_reflns_limit_k_min -29
_diffrn_reflns_limit_l_max 29
_diffrn_reflns_limit_l_min -29
_diffrn_reflns_number 23178
_diffrn_reflns_theta_full 68.31
_diffrn_reflns_theta_max 68.31
_diffrn_reflns_theta_min 3.08
_exptl_absorpt_coefficient_mu 15.735
_exptl_absorpt_correction_T_max 0.4520
_exptl_absorpt_correction_T_min 0.3658
_exptl_absorpt_correction_type multi-scan
_exptl_absorpt_process_details 'BRUKER SADABS'
_exptl_crystal_colour colorless
_exptl_crystal_density_meas 0
_exptl_crystal_density_method 'not measured'
_exptl_crystal_description octahedron
_exptl_crystal_F_000 4335
_exptl_crystal_size_max 0.08
_exptl_crystal_size_mid 0.08
_exptl_crystal_size_min 0.06
_refine_diff_density_max 2.276
_refine_diff_density_min -6.265
_refine_diff_density_rms 0.376
_refine_ls_extinction_method none
_refine_ls_goodness_of_fit_ref 2.986
_refine_ls_hydrogen_treatment none
_refine_ls_matrix_type full
_refine_ls_number_parameters 45
_refine_ls_number_reflns 758
_refine_ls_number_restraints 58
_refine_ls_restrained_S_all 3.066
_refine_ls_R_factor_all 0.1623
_refine_ls_R_factor_gt 0.1562
_refine_ls_shift/su_max 0.000
_refine_ls_shift/su_mean 0.000
_refine_ls_structure_factor_coef Fsqd
_refine_ls_weighting_details 'calc w=1/[\s^2^(Fo^2^)+(0.2000P)^2^+0.0000P] where P=(Fo^2^+2Fc^2^)/3'
_refine_ls_weighting_scheme calc
_refine_ls_wR_factor_gt 0.5328
_refine_ls_wR_factor_ref 0.5450
_reflns_number_gt 742
_reflns_number_total 758
_reflns_threshold_expression >2sigma(I)
_cod_data_source_file c8sc03168a2.cif
_cod_data_source_block lc70521rt_0m
_cod_depositor_comments 'Adding full bibliography for 1549850--1549852.cif.'
_cod_original_sg_symbol_H-M Fm-3m
_cod_database_code 1549850

loop_
_symmetry_equiv_pos_as_xyz
'x, y, z'
'-y, x, z'
'-x, -y, z'
'y, -x, z'
'x, -y, -z'
'y, x, -z'
'-x, y, -z'
'-y, -x, -z'
'z, x, y'
'-x, z, y'
'-z, -x, y'
'x, -z, y'
'z, -x, -y'
'x, z, -y'
'-z, x, -y'
'-x, -z, -y'
'y, z, x'
'-z, -y, -x'
'-z, y, x'
'z, y, -x'
'z, -y, x'
'y, -z, -x'
'-y, -z, x'
'-y, z, -x'
'x, y+1/2, z+1/2'
'-y, x+1/2, z+1/2'
'-x, -y+1/2, z+1/2'
'y, -x+1/2, z+1/2'
'x, -y+1/2, -z+1/2'
'y, x+1/2, -z+1/2'
'-x, y+1/2, -z+1/2'
'-y, -x+1/2, -z+1/2'
'z, x+1/2, y+1/2'
'-x, z+1/2, y+1/2'
'-z, -x+1/2, y+1/2'
'x, -z+1/2, y+1/2'
'z, -x+1/2, -y+1/2'
'x, z+1/2, -y+1/2'
'-z, x+1/2, -y+1/2'
'-x, -z+1/2, -y+1/2'
'y, z+1/2, x+1/2'
'-z, -y+1/2, -x+1/2'
'-z, y+1/2, x+1/2'
'z, y+1/2, -x+1/2'
'z, -y+1/2, x+1/2'
'y, -z+1/2, -x+1/2'
'-y, -z+1/2, x+1/2'
'-y, z+1/2, -x+1/2'
'x+1/2, y, z+1/2'
'-y+1/2, x, z+1/2'
'-x+1/2, -y, z+1/2'
'y+1/2, -x, z+1/2'
'x+1/2, -y, -z+1/2'
'y+1/2, x, -z+1/2'
'-x+1/2, y, -z+1/2'
'-y+1/2, -x, -z+1/2'
'z+1/2, x, y+1/2'
'-x+1/2, z, y+1/2'
'-z+1/2, -x, y+1/2'
'x+1/2, -z, y+1/2'
'z+1/2, -x, -y+1/2'
'x+1/2, z, -y+1/2'
'-z+1/2, x, -y+1/2'
'-x+1/2, -z, -y+1/2'
'y+1/2, z, x+1/2'
'-z+1/2, -y, -x+1/2'
'-z+1/2, y, x+1/2'
'z+1/2, y, -x+1/2'
'z+1/2, -y, x+1/2'
'y+1/2, -z, -x+1/2'
'-y+1/2, -z, x+1/2'
'-y+1/2, z, -x+1/2'
'x+1/2, y+1/2, z'
'-y+1/2, x+1/2, z'
'-x+1/2, -y+1/2, z'
'y+1/2, -x+1/2, z'
'x+1/2, -y+1/2, -z'
'y+1/2, x+1/2, -z'
'-x+1/2, y+1/2, -z'
'-y+1/2, -x+1/2, -z'
'z+1/2, x+1/2, y'
'-x+1/2, z+1/2, y'
'-z+1/2, -x+1/2, y'
'x+1/2, -z+1/2, y'
'z+1/2, -x+1/2, -y'
'x+1/2, z+1/2, -y'
'-z+1/2, x+1/2, -y'
'-x+1/2, -z+1/2, -y'
'y+1/2, z+1/2, x'
'-z+1/2, -y+1/2, -x'
'-z+1/2, y+1/2, x'
'z+1/2, y+1/2, -x'
'z+1/2, -y+1/2, x'
'y+1/2, -z+1/2, -x'
'-y+1/2, -z+1/2, x'
'-y+1/2, z+1/2, -x'
'-x, -y, -z'
'y, -x, -z'
'x, y, -z'
'-y, x, -z'
'-x, y, z'
'-y, -x, z'
'x, -y, z'
'y, x, z'
'-z, -x, -y'
'x, -z, -y'
'z, x, -y'
'-x, z, -y'
'-z, x, y'
'-x, -z, y'
'z, -x, y'
'x, z, y'
'-y, -z, -x'
'z, y, x'
'z, -y, -x'
'-z, -y, x'
'-z, y, -x'
'-y, z, x'
'y, z, -x'
'y, -z, x'
'-x, -y+1/2, -z+1/2'
'y, -x+1/2, -z+1/2'
'x, y+1/2, -z+1/2'
'-y, x+1/2, -z+1/2'
'-x, y+1/2, z+1/2'
'-y, -x+1/2, z+1/2'
'x, -y+1/2, z+1/2'
'y, x+1/2, z+1/2'
'-z, -x+1/2, -y+1/2'
'x, -z+1/2, -y+1/2'
'z, x+1/2, -y+1/2'
'-x, z+1/2, -y+1/2'
'-z, x+1/2, y+1/2'
'-x, -z+1/2, y+1/2'
'z, -x+1/2, y+1/2'
'x, z+1/2, y+1/2'
'-y, -z+1/2, -x+1/2'
'z, y+1/2, x+1/2'
'z, -y+1/2, -x+1/2'
'-z, -y+1/2, x+1/2'
'-z, y+1/2, -x+1/2'
'-y, z+1/2, x+1/2'
'y, z+1/2, -x+1/2'
'y, -z+1/2, x+1/2'
'-x+1/2, -y, -z+1/2'
'y+1/2, -x, -z+1/2'
'x+1/2, y, -z+1/2'
'-y+1/2, x, -z+1/2'
'-x+1/2, y, z+1/2'
'-y+1/2, -x, z+1/2'
'x+1/2, -y, z+1/2'
'y+1/2, x, z+1/2'
'-z+1/2, -x, -y+1/2'
'x+1/2, -z, -y+1/2'
'z+1/2, x, -y+1/2'
'-x+1/2, z, -y+1/2'
'-z+1/2, x, y+1/2'
'-x+1/2, -z, y+1/2'
'z+1/2, -x, y+1/2'
'x+1/2, z, y+1/2'
'-y+1/2, -z, -x+1/2'
'z+1/2, y, x+1/2'
'z+1/2, -y, -x+1/2'
'-z+1/2, -y, x+1/2'
'-z+1/2, y, -x+1/2'
'-y+1/2, z, x+1/2'
'y+1/2, z, -x+1/2'
'y+1/2, -z, x+1/2'
'-x+1/2, -y+1/2, -z'
'y+1/2, -x+1/2, -z'
'x+1/2, y+1/2, -z'
'-y+1/2, x+1/2, -z'
'-x+1/2, y+1/2, z'
'-y+1/2, -x+1/2, z'
'x+1/2, -y+1/2, z'
'y+1/2, x+1/2, z'
'-z+1/2, -x+1/2, -y'
'x+1/2, -z+1/2, -y'
'z+1/2, x+1/2, -y'
'-x+1/2, z+1/2, -y'
'-z+1/2, x+1/2, y'
'-x+1/2, -z+1/2, y'
'z+1/2, -x+1/2, y'
'x+1/2, z+1/2, y'
'-y+1/2, -z+1/2, -x'
'z+1/2, y+1/2, x'
'z+1/2, -y+1/2, -x'
'-z+1/2, -y+1/2, x'
'-z+1/2, y+1/2, -x'
'-y+1/2, z+1/2, x'
'y+1/2, z+1/2, -x'
'y+1/2, -z+1/2, x'

loop_
_atom_site_label
_atom_site_type_symbol
_atom_site_fract_x
_atom_site_fract_y
_atom_site_fract_z
_atom_site_U_iso_or_equiv
_atom_site_adp_type
_atom_site_occupancy
_atom_site_symmetry_multiplicity
_atom_site_calc_flag
_atom_site_refinement_flags
Dy1 Dy 0.11309(8) 0.0000 0.5000 0.0333(16) Uani 1 8 d S
O1 O 0.0500(5) -0.0500(5) 0.5500(5) 0.011(3) Uani 1 6 d SU
O2 O 0.1516(9) 0.0000 0.4112(10) 0.070(6) Uani 1 2 d S
C6 C 0.2747(4) 0.0000 0.2621(5) 0.058(16) Uani 0.50 2 d SPD
C3 C 0.1786(6) 0.0000 0.2682(6) 0.075(13) Uani 0.50 2 d SPDU
C5 C 0.2317(6) 0.0000 0.3463(7) 0.089(15) Uani 0.50 2 d SPDU
C4 C 0.1831(6) 0.0000 0.2234(7) 0.095(17) Uani 0.50 2 d SPU
C1 C 0.1363(6) 0.0000 0.3637(6) 0.086(13) Uani 1 4 d SDU
C2 C 0.1795(5) 0.0000 0.3205(5) 0.082(10) Uani 1 4 d SDU

loop_
_atom_site_aniso_label
_atom_site_aniso_U_11
_atom_site_aniso_U_22
_atom_site_aniso_U_33
_atom_site_aniso_U_23
_atom_site_aniso_U_13
_atom_site_aniso_U_12
Dy1 0.0073(17) 0.0463(18) 0.0463(18) 0.000 0.000 0.000
O1 0.011(3) 0.011(3) 0.011(3) 0.003(2) -0.003(2) 0.003(2)
O2 0.054(12) 0.091(18) 0.064(14) 0.000 0.034(11) 0.000
C6 0.05(4) 0.11(4) 0.01(2) 0.000 0.00(3) 0.000
C3 0.07(2) 0.07(2) 0.092(15) 0.000 0.064(18) 0.000
C5 0.092(17) 0.08(3) 0.10(3) 0.000 0.06(2) 0.000
C4 0.11(4) 0.09(4) 0.090(16) 0.000 0.05(3) 0.000
C1 0.10(2) 0.06(2) 0.10(2) 0.000 0.07(3) 0.000
C2 0.090(14) 0.06(2) 0.090(14) 0.000 0.060(19) 0.000

loop_
_atom_type_symbol
_atom_type_description
_atom_type_scat_dispersion_real
_atom_type_scat_dispersion_imag
_atom_type_scat_source
C C 0.0180 0.0090 'International Tables Vol C Tables 4.2.6.8 and 6.1.1.4'
Dy Dy -9.8050 9.8480 'International Tables Vol C Tables 4.2.6.8 and 6.1.1.4'
O O 0.0490 0.0320 'International Tables Vol C Tables 4.2.6.8 and 6.1.1.4'

loop_
_geom_angle_atom_site_label_1
_geom_angle_atom_site_label_2
_geom_angle_atom_site_label_3
_geom_angle
_geom_angle_site_symmetry_1
_geom_angle_site_symmetry_3
O1 Dy1 O1 63.7(6) 99_556 100_556
O1 Dy1 O1 96.6(10) 99_556 2
O1 Dy1 O1 63.7(6) 100_556 2
O1 Dy1 O1 63.7(5) 99_556 .
O1 Dy1 O1 96.6(10) 100_556 .
O1 Dy1 O1 63.7(5) 2 .
O1 Dy1 O2 138.5(4) 99_556 99_556
O1 Dy1 O2 138.5(4) 100_556 99_556
O1 Dy1 O2 77.3(6) 2 99_556
O1 Dy1 O2 77.3(6) . 99_556
O1 Dy1 O2 138.5(4) 99_556 130
O1 Dy1 O2 77.3(6) 100_556 130
O1 Dy1 O2 77.3(6) 2 130
O1 Dy1 O2 138.5(4) . 130
O2 Dy1 O2 80.9(5) 99_556 130
O1 Dy1 O2 77.3(6) 99_556 38_545
O1 Dy1 O2 138.5(4) 100_556 38_545
O1 Dy1 O2 138.5(4) 2 38_545
O1 Dy1 O2 77.3(6) . 38_545
O2 Dy1 O2 80.9(5) 99_556 38_545
O2 Dy1 O2 133.1(12) 130 38_545
O1 Dy1 O2 77.3(6) 99_556 .
O1 Dy1 O2 77.3(6) 100_556 .
O1 Dy1 O2 138.5(4) 2 .
O1 Dy1 O2 138.5(4) . .
O2 Dy1 O2 133.1(12) 99_556 .
O2 Dy1 O2 80.9(5) 130 .
O2 Dy1 O2 80.9(5) 38_545 .
O1 Dy1 Dy1 32.46(18) 99_556 137
O1 Dy1 Dy1 32.46(18) 100_556 137
O1 Dy1 Dy1 84.4(4) 2 137
O1 Dy1 Dy1 84.4(4) . 137
O2 Dy1 Dy1 158.4(6) 99_556 137
O2 Dy1 Dy1 106.3(4) 130 137
O2 Dy1 Dy1 106.3(4) 38_545 137
O2 Dy1 Dy1 68.5(6) . 137
O1 Dy1 Dy1 32.46(18) 99_556 98_556
O1 Dy1 Dy1 84.4(4) 100_556 98_556
O1 Dy1 Dy1 84.4(4) 2 98_556
O1 Dy1 Dy1 32.46(18) . 98_556
O2 Dy1 Dy1 106.3(4) 99_556 98_556
O2 Dy1 Dy1 158.4(6) 130 98_556
O2 Dy1 Dy1 68.4(6) 38_545 98_556
O2 Dy1 Dy1 106.3(4) . 98_556
Dy1 Dy1 Dy1 60.0 137 98_556
O1 Dy1 Dy1 84.4(4) 99_556 2
O1 Dy1 Dy1 32.46(18) 100_556 2
O1 Dy1 Dy1 32.46(18) 2 2
O1 Dy1 Dy1 84.4(4) . 2
O2 Dy1 Dy1 106.3(4) 99_556 2
O2 Dy1 Dy1 68.4(6) 130 2
O2 Dy1 Dy1 158.4(6) 38_545 2
O2 Dy1 Dy1 106.3(4) . 2
Dy1 Dy1 Dy1 60.0 137 2
Dy1 Dy1 Dy1 90.0 98_556 2
O1 Dy1 Dy1 84.4(4) 99_556 41_545
O1 Dy1 Dy1 84.4(4) 100_556 41_545
O1 Dy1 Dy1 32.46(18) 2 41_545
O1 Dy1 Dy1 32.46(18) . 41_545
O2 Dy1 Dy1 68.4(6) 99_556 41_545
O2 Dy1 Dy1 106.3(4) 130 41_545
O2 Dy1 Dy1 106.3(4) 38_545 41_545
O2 Dy1 Dy1 158.5(6) . 41_545
Dy1 Dy1 Dy1 90.0 137 41_545
Dy1 Dy1 Dy1 60.0 98_556 41_545
Dy1 Dy1 Dy1 60.0 2 41_545
Dy1 O1 Dy1 115.1(4) 98_556 41_545
Dy1 O1 Dy1 115.1(4) 98_556 .
Dy1 O1 Dy1 115.1(4) 41_545 .
C1 O2 Dy1 138.8(16) . .
C4 C6 C6 153.9(12) 145 66
C4 C6 C4 69.2(19) 145 66
C6 C6 C4 136.9(9) 66 66
C4 C6 C6 173(2) 145 55
C6 C6 C6 18.8(11) 66 55
C4 C6 C6 118.1(15) 66 55
C4 C6 C3 51.9(12) 145 145
C6 C6 C3 102.0(9) 66 145
C4 C6 C3 121.1(14) 66 145
C6 C6 C3 120.8(15) 55 145
C4 C6 C3 107.0(15) 145 66
C6 C6 C3 99.1(7) 66 66
C4 C6 C3 37.9(9) 66 66
C6 C6 C3 80.2(12) 55 66
C3 C6 C3 158.9(15) 145 66
C5 C3 C4 96(2) 66 .
C5 C3 C2 90.7(19) 66 .
C4 C3 C2 173.3(18) . .
C5 C3 C6 147(3) 66 55
C4 C3 C6 51.2(10) . 55
C2 C3 C6 122.1(16) . 55
C5 C3 C6 144(2) 66 66
C4 C3 C6 48.3(10) . 66
C2 C3 C6 125.0(14) . 66
C6 C3 C6 2.9(3) 55 66
C3 C5 C4 56.5(18) 66 66
C3 C5 C2 64(2) 66 .
C4 C5 C2 120.6(15) 66 .
C6 C4 C3 76.8(14) 55 .
C6 C4 C5 104.3(18) 55 66
C3 C4 C5 27.4(14) . 66
C6 C4 C6 17.0(10) 55 66
C3 C4 C6 93.8(14) . 66
C5 C4 C6 121.2(16) 66 66
C6 C4 C4 63.9(12) 55 114
C3 C4 C4 140.7(11) . 114
C5 C4 C4 168.2(10) 66 114
C6 C4 C4 46.9(9) 66 114
O2 C1 O2 126(2) . 66
O2 C1 C2 117.2(12) . .
O2 C1 C2 117.2(12) 66 .
C3 C2 C3 91.9(17) 66 .
C3 C2 C5 25.3(11) 66 .
C3 C2 C5 117.2(14) . .
C3 C2 C5 117.2(14) 66 66
C3 C2 C5 25.3(11) . 66
C5 C2 C5 142.5(18) . 66
C3 C2 C1 134.0(9) 66 .
C3 C2 C1 134.0(9) . .
C5 C2 C1 108.8(9) . .
C5 C2 C1 108.8(9) 66 .

loop_
_geom_bond_atom_site_label_1
_geom_bond_atom_site_label_2
_geom_bond_distance
_geom_bond_site_symmetry_2
Dy1 O1 2.354(5) 99_556
Dy1 O1 2.354(5) 100_556
Dy1 O1 2.354(5) 2
Dy1 O1 2.354(5) .
Dy1 O2 2.40(2) 99_556
Dy1 O2 2.40(2) 130
Dy1 O2 2.40(2) 38_545
Dy1 O2 2.40(2) .
Dy1 Dy1 3.972(3) 137
Dy1 Dy1 3.972(3) 98_556
Dy1 Dy1 3.972(3) 2
Dy1 Dy1 3.972(3) 41_545
O1 Dy1 2.354(5) 98_556
O1 Dy1 2.354(5) 41_545
O2 C1 1.24(3) .
C6 C4 1.107(19) 145
C6 C6 1.295(19) 66
C6 C4 1.361(18) 66
C6 C6 1.368(18) 55
C6 C3 1.383(17) 145
C6 C3 1.82(2) 66
C3 C5 0.62(3) 66
C3 C4 1.12(2) .
C3 C2 1.300(16) .
C3 C6 1.383(17) 55
C3 C6 1.82(2) 66
C5 C3 0.62(3) 66
C5 C4 1.332(17) 66
C5 C2 1.445(15) .
C4 C6 1.107(19) 55
C4 C5 1.332(17) 66
C4 C6 1.361(18) 66
C4 C4 1.42(4) 114
C1 O2 1.24(3) 66
C1 C2 1.51(2) .
C2 C3 1.300(16) 66
C2 C5 1.445(15) 66

loop_
_geom_torsion_atom_site_label_1
_geom_torsion_atom_site_label_2
_geom_torsion_atom_site_label_3
_geom_torsion_atom_site_label_4
_geom_torsion
_geom_torsion_site_symmetry_1
_geom_torsion_site_symmetry_4
O1 Dy1 O1 Dy1 12.3(10) 99_556 98_556
O1 Dy1 O1 Dy1 68.7(7) 100_556 98_556
O1 Dy1 O1 Dy1 125.0(5) 2 98_556
O2 Dy1 O1 Dy1 -153.0(9) 99_556 98_556
O2 Dy1 O1 Dy1 147.0(8) 130 98_556
O2 Dy1 O1 Dy1 -69.6(7) 38_545 98_556
O2 Dy1 O1 Dy1 -9.6(15) . 98_556
Dy1 Dy1 O1 Dy1 38.5(7) 137 98_556
Dy1 Dy1 O1 Dy1 98.8(8) 2 98_556
Dy1 Dy1 O1 Dy1 137.4(15) 41_545 98_556
O1 Dy1 O1 Dy1 -125.0(5) 99_556 41_545
O1 Dy1 O1 Dy1 -68.7(7) 100_556 41_545
O1 Dy1 O1 Dy1 -12.3(10) 2 41_545
O2 Dy1 O1 Dy1 69.6(7) 99_556 41_545
O2 Dy1 O1 Dy1 9.6(15) 130 41_545
O2 Dy1 O1 Dy1 153.0(9) 38_545 41_545
O2 Dy1 O1 Dy1 -147.0(8) . 41_545
Dy1 Dy1 O1 Dy1 -98.8(8) 137 41_545
Dy1 Dy1 O1 Dy1 -137.4(15) 98_556 41_545
Dy1 Dy1 O1 Dy1 -38.5(7) 2 41_545
O1 Dy1 O2 C1 32.8(3) 99_556 .
O1 Dy1 O2 C1 -32.8(3) 100_556 .
O1 Dy1 O2 C1 -52.8(9) 2 .
O1 Dy1 O2 C1 52.8(9) . .
O2 Dy1 O2 C1 180.0 99_556 .
O2 Dy1 O2 C1 -111.7(5) 130 .
O2 Dy1 O2 C1 111.7(5) 38_545 .
Dy1 Dy1 O2 C1 0.000(1) 137 .
Dy1 Dy1 O2 C1 47.47(13) 98_556 .
Dy1 Dy1 O2 C1 -47.47(14) 2 .
Dy1 Dy1 O2 C1 0.000(4) 41_545 .
C5 C3 C4 C6 180.000(2) 66 55
C2 C3 C4 C6 0.000(13) . 55
C6 C3 C4 C6 0.000(1) 66 55
C2 C3 C4 C5 180.000(15) . 66
C6 C3 C4 C5 180.000(3) 55 66
C6 C3 C4 C5 180.000(3) 66 66
C5 C3 C4 C6 180.000(2) 66 66
C2 C3 C4 C6 0.000(13) . 66
C6 C3 C4 C6 0.000(1) 55 66
C5 C3 C4 C4 180.000(2) 66 114
C2 C3 C4 C4 0.000(14) . 114
C6 C3 C4 C4 0.000(1) 55 114
C6 C3 C4 C4 0.0 66 114
Dy1 O2 C1 O2 0.000(3) . 66
Dy1 O2 C1 C2 180.000(3) . .
C5 C3 C2 C3 180.000(3) 66 66
C4 C3 C2 C3 0.000(7) . 66
C6 C3 C2 C3 0.0 55 66
C6 C3 C2 C3 0.0 66 66
C5 C3 C2 C5 180.000(2) 66 .
C4 C3 C2 C5 0.000(7) . .
C6 C3 C2 C5 0.000(2) 55 .
C6 C3 C2 C5 0.000(2) 66 .
C4 C3 C2 C5 180.000(7) . 66
C6 C3 C2 C5 180.000(3) 55 66
C6 C3 C2 C5 180.000(2) 66 66
C5 C3 C2 C1 0.000(2) 66 .
C4 C3 C2 C1 180.000(7) . .
C6 C3 C2 C1 180.0 55 .
C6 C3 C2 C1 180.0 66 .
C4 C5 C2 C3 0.000(4) 66 66
C3 C5 C2 C3 0.000(3) 66 .
C4 C5 C2 C3 0.000(2) 66 .
C3 C5 C2 C5 0.000(1) 66 66
C4 C5 C2 C5 0.000(2) 66 66
C3 C5 C2 C1 180.000(3) 66 .
C4 C5 C2 C1 180.000(1) 66 .
O2 C1 C2 C3 0.000(2) . 66
O2 C1 C2 C3 180.000(2) 66 66
O2 C1 C2 C3 180.000(1) . .
O2 C1 C2 C3 0.000(2) 66 .
O2 C1 C2 C5 0.000(1) . .
O2 C1 C2 C5 180.000(1) 66 .
O2 C1 C2 C5 180.0 . 66
O2 C1 C2 C5 0.0 66 66
